data_4329314
loop_
_publ_author_name
'C. Gabriel'
'E. Kioseoglou'
'J. Venetis'
'V. Psycharis'
'C. P. Raptopoulou'
'A. Terzis'
'G. Voyiatzis'
'M. Bertmer'
'C. Mateescu'
'A. Salifoglou'

_publ_section_title
;
 pH-Specific Structural Speciation of the Ternary V(V)-Peroxido-Betaine
 System: A Chemical Reactivity-Structure Correlation
;
_journal_name_full 'Inorganic Chemistry'
_journal_page_first 6056
_journal_page_last 6069
_journal_paper_doi 10.1021/ic2025878
_journal_volume 51
_journal_year 2012
_chemical_formula_sum 'C5 H13 K2 N O13 V2'
_chemical_formula_weight 475.24
_chemical_name_systematic
;
 ?
;
_space_group_IT_number 61
_symmetry_cell_setting orthorhombic
_symmetry_space_group_name_Hall '-P 2bc 2ac'
_symmetry_space_group_name_H-M 'P c a b'
_atom_sites_solution_hydrogens geom
_atom_sites_solution_primary direct
_atom_sites_solution_secondary difmap
_audit_creation_method SHELXL-97
_cell_angle_alpha 90.00
_cell_angle_beta 90.000(9)
_cell_angle_gamma 90.00
_cell_formula_units_Z 8
_cell_length_a 12.211(5)
_cell_length_b 11.481(4)
_cell_length_c 22.266(9)
_cell_measurement_reflns_used 25
_cell_measurement_temperature 293(2)
_cell_measurement_theta_max 11.0
_cell_measurement_theta_min 5.5
_cell_volume 3122(2)
_computing_structure_refinement 'SHELXL-97 (Sheldrick, 1997)'
_computing_structure_solution 'SHELXS-97 (Sheldrick, 1997)'
_diffrn_ambient_temperature 293(2)
_diffrn_measured_fraction_theta_full 0.999
_diffrn_measured_fraction_theta_max 0.999
_diffrn_measurement_device_type 'Crystal Logic Dual Goniometer'
_diffrn_measurement_method '\q/2\q scans'
_diffrn_radiation_monochromator graphite
_diffrn_radiation_source 'fine-focus sealed tube'
_diffrn_radiation_type MoK\a
_diffrn_radiation_wavelength 0.71073
_diffrn_reflns_av_R_equivalents 0.0000
_diffrn_reflns_av_sigmaI/netI 0.0510
_diffrn_reflns_limit_h_max 14
_diffrn_reflns_limit_h_min 0
_diffrn_reflns_limit_k_max 13
_diffrn_reflns_limit_k_min 0
_diffrn_reflns_limit_l_max 26
_diffrn_reflns_limit_l_min 0
_diffrn_reflns_number 2747
_diffrn_reflns_theta_full 25.00
_diffrn_reflns_theta_max 25.00
_diffrn_reflns_theta_min 2.55
_diffrn_standards_decay_% -2.9
_diffrn_standards_interval_count 97
_diffrn_standards_number 3
_exptl_absorpt_coefficient_mu 1.796
_exptl_absorpt_correction_type none
_exptl_crystal_colour yellow
_exptl_crystal_density_diffrn 2.022
_exptl_crystal_description parallelepiped
_exptl_crystal_F_000 1904
_exptl_crystal_size_max 0.40
_exptl_crystal_size_mid 0.20
_exptl_crystal_size_min 0.20
_refine_diff_density_max 0.552
_refine_diff_density_min -0.524
_refine_diff_density_rms 0.093
_refine_ls_extinction_method none
_refine_ls_goodness_of_fit_ref 1.061
_refine_ls_hydrogen_treatment mixed
_refine_ls_matrix_type full
_refine_ls_number_parameters 246
_refine_ls_number_reflns 2747
_refine_ls_number_restraints 0
_refine_ls_restrained_S_all 1.061
_refine_ls_R_factor_all 0.0507
_refine_ls_R_factor_gt 0.0395
_refine_ls_shift/su_max 0.000
_refine_ls_shift/su_mean 0.000
_refine_ls_structure_factor_coef Fsqd
_refine_ls_weighting_details 'calc w=1/[\s^2^(Fo^2^)+(0.0560P)^2^+1.3627P] where P=(Fo^2^+2Fc^2^)/3'
_refine_ls_weighting_scheme calc
_refine_ls_wR_factor_gt 0.1013
_refine_ls_wR_factor_ref 0.1086
_reflns_number_gt 2278
_reflns_number_total 2747
_reflns_threshold_expression >2sigma(I)
_cod_data_source_file ic2025878_si_004.cif
_cod_data_source_block salv172
_cod_database_code 4329314

loop_
_symmetry_equiv_pos_as_xyz
'x, y, z'
'-x, -y+1/2, z+1/2'
'x+1/2, -y, -z+1/2'
'-x+1/2, y+1/2, -z'
'-x, -y, -z'
'x, y-1/2, -z-1/2'
'-x-1/2, y, z-1/2'
'x-1/2, -y-1/2, z'

loop_
_atom_site_label
_atom_site_type_symbol
_atom_site_fract_x
_atom_site_fract_y
_atom_site_fract_z
_atom_site_U_iso_or_equiv
_atom_site_adp_type
_atom_site_occupancy
_atom_site_symmetry_multiplicity
_atom_site_calc_flag
_atom_site_refinement_flags
V1 V 0.21154(5) 0.09308(5) 0.22151(3) 0.02356(17) Uani 1 1 d .
V2 V 0.25660(5) 0.15464(5) 0.08900(2) 0.02590(18) Uani 1 1 d .
K1 K -0.12261(6) 0.13079(7) 0.23268(4) 0.0341(2) Uani 1 1 d .
K2 K 0.54604(6) 0.11166(8) 0.14322(4) 0.0376(2) Uani 1 1 d .
O1 O 0.1992(2) 0.2105(2) 0.28868(11) 0.0315(6) Uani 1 1 d .
O2 O 0.0283(2) 0.1585(4) 0.31293(14) 0.0620(10) Uani 1 1 d .
O3 O 0.0853(2) 0.1545(2) 0.18419(12) 0.0344(6) Uani 1 1 d .
O4 O 0.14271(19) 0.0752(2) 0.14336(11) 0.0305(5) Uani 1 1 d .
O5 O 0.34185(19) 0.0475(2) 0.18336(11) 0.0296(5) Uani 1 1 d .
O6 O 0.3620(2) 0.1130(2) 0.23860(11) 0.0314(6) Uani 1 1 d .
O7 O 0.1730(2) -0.0208(2) 0.25712(12) 0.0357(6) Uani 1 1 d .
O8 O 0.2862(2) 0.0001(2) 0.06669(13) 0.0415(7) Uani 1 1 d .
O9 O 0.3748(2) 0.0799(3) 0.05212(12) 0.0398(7) Uani 1 1 d .
O10 O 0.2513(2) 0.2664(2) 0.15084(11) 0.0298(5) Uani 1 1 d .
O11 O 0.3500(2) 0.2772(2) 0.11346(12) 0.0375(6) Uani 1 1 d .
O12 O 0.1819(3) 0.2066(3) 0.03678(13) 0.0483(7) Uani 1 1 d .
N N 0.0322(2) 0.2948(3) 0.41919(13) 0.0286(6) Uani 1 1 d .
C1 C 0.1136(3) 0.2114(4) 0.32253(17) 0.0341(8) Uani 1 1 d .
C2 C 0.1324(3) 0.2772(4) 0.38040(18) 0.0340(9) Uani 1 1 d .
C3 C -0.0182(4) 0.1810(4) 0.43857(19) 0.0428(10) Uani 1 1 d .
H3A H 0.0373 0.1323 0.4560 0.055(8) Uiso 1 1 calc R
H3B H -0.0495 0.1426 0.4043 0.055(8) Uiso 1 1 calc R
H3C H -0.0744 0.1957 0.4678 0.055(8) Uiso 1 1 calc R
C4 C -0.0509(4) 0.3686(5) 0.3881(2) 0.0475(11) Uani 1 1 d .
C5 C 0.0693(4) 0.3574(5) 0.4748(2) 0.0458(10) Uani 1 1 d .
OW O 0.7107(3) 0.0139(3) 0.06953(15) 0.0519(8) Uani 1 1 d .
HWA H 0.708(4) 0.006(4) 0.032(2) 0.049(14) Uiso 1 1 d .
HWB H 0.7546 0.0761 0.0814 0.050 Uiso 1 1 d .
H2A H 0.157(4) 0.343(4) 0.374(2) 0.039(12) Uiso 1 1 d .
H2B H 0.180(4) 0.237(5) 0.405(2) 0.067(16) Uiso 1 1 d .
H4A H -0.078(4) 0.328(5) 0.355(2) 0.055(14) Uiso 1 1 d .
H4B H -0.111(4) 0.374(4) 0.416(2) 0.058(15) Uiso 1 1 d .
H4C H -0.016(5) 0.440(6) 0.375(3) 0.079(18) Uiso 1 1 d .
H5A H 0.007(4) 0.364(4) 0.501(2) 0.054(13) Uiso 1 1 d .
H5B H 0.115(5) 0.316(5) 0.496(2) 0.063(17) Uiso 1 1 d .
H5C H 0.103(3) 0.429(4) 0.4658(17) 0.033(10) Uiso 1 1 d .

loop_
_atom_site_aniso_label
_atom_site_aniso_U_11
_atom_site_aniso_U_22
_atom_site_aniso_U_33
_atom_site_aniso_U_23
_atom_site_aniso_U_13
_atom_site_aniso_U_12
V1 0.0215(3) 0.0209(3) 0.0283(3) 0.0018(2) 0.0032(2) 0.0013(2)
V2 0.0261(3) 0.0269(3) 0.0246(3) -0.0004(2) -0.0031(2) -0.0005(2)
K1 0.0283(4) 0.0324(4) 0.0416(5) 0.0116(3) -0.0046(3) -0.0047(3)
K2 0.0273(4) 0.0376(5) 0.0478(5) -0.0031(4) -0.0005(3) -0.0027(3)
O1 0.0294(13) 0.0325(13) 0.0325(13) -0.0045(11) 0.0077(10) -0.0006(11)
O2 0.0341(16) 0.105(3) 0.0468(18) -0.0350(19) 0.0082(14) -0.0174(17)
O3 0.0266(13) 0.0384(14) 0.0382(14) 0.0003(11) 0.0050(11) 0.0083(11)
O4 0.0242(12) 0.0309(13) 0.0365(13) -0.0037(11) -0.0006(10) -0.0018(11)
O5 0.0266(12) 0.0302(13) 0.0321(13) 0.0003(10) 0.0060(10) 0.0045(10)
O6 0.0252(12) 0.0358(14) 0.0333(13) 0.0016(11) -0.0002(10) 0.0001(11)
O7 0.0357(14) 0.0287(14) 0.0429(15) 0.0090(12) 0.0111(12) -0.0005(11)
O8 0.0421(16) 0.0321(15) 0.0503(16) -0.0102(13) 0.0052(13) -0.0002(12)
O9 0.0367(15) 0.0473(16) 0.0355(14) -0.0066(12) 0.0094(12) 0.0014(13)
O10 0.0266(12) 0.0291(13) 0.0337(13) -0.0028(11) -0.0027(10) 0.0010(10)
O11 0.0324(13) 0.0395(16) 0.0407(14) -0.0019(12) 0.0027(12) -0.0093(11)
O12 0.0535(18) 0.0522(18) 0.0392(15) 0.0054(14) -0.0186(14) 0.0036(15)
N 0.0291(15) 0.0262(15) 0.0306(15) -0.0013(12) 0.0042(12) 0.0015(12)
C1 0.0254(18) 0.040(2) 0.0367(19) -0.0027(16) 0.0026(15) 0.0014(16)
C2 0.0251(19) 0.041(2) 0.036(2) -0.0069(17) 0.0041(16) -0.0033(17)
C3 0.049(2) 0.034(2) 0.045(2) -0.0014(18) 0.0126(19) -0.0056(19)
C4 0.035(2) 0.049(3) 0.059(3) 0.003(2) 0.001(2) 0.014(2)
C5 0.048(3) 0.051(3) 0.039(2) -0.016(2) 0.006(2) -0.007(2)
OW 0.068(2) 0.0433(18) 0.0447(18) -0.0085(15) 0.0056(16) -0.0080(15)

loop_
_atom_type_symbol
_atom_type_description
_atom_type_scat_dispersion_real
_atom_type_scat_dispersion_imag
_atom_type_scat_source
C C 0.0033 0.0016 'International Tables Vol C Tables 4.2.6.8 and 6.1.1.4'
H H 0.0000 0.0000 'International Tables Vol C Tables 4.2.6.8 and 6.1.1.4'
N N 0.0061 0.0033 'International Tables Vol C Tables 4.2.6.8 and 6.1.1.4'
O O 0.0106 0.0060 'International Tables Vol C Tables 4.2.6.8 and 6.1.1.4'
V V 0.3005 0.5294 'International Tables Vol C Tables 4.2.6.8 and 6.1.1.4'
K K 0.2009 0.2494 'International Tables Vol C Tables 4.2.6.8 and 6.1.1.4'

loop_
_geom_angle_atom_site_label_1
_geom_angle_atom_site_label_2
_geom_angle_atom_site_label_3
_geom_angle
_geom_angle_site_symmetry_1
_geom_angle_site_symmetry_3
O7 V1 O5 104.19(12) . .
O7 V1 O3 106.47(13) . .
O5 V1 O3 126.65(11) . .
O7 V1 O6 106.56(13) . .
O5 V1 O6 45.68(11) . .
O3 V1 O6 146.82(12) . .
O7 V1 O4 103.33(13) . .
O5 V1 O4 86.10(11) . .
O3 V1 O4 44.94(11) . .
O6 V1 O4 127.84(11) . .
O7 V1 O1 99.01(13) . .
O5 V1 O1 125.76(11) . .
O3 V1 O1 90.89(11) . .
O6 V1 O1 80.95(11) . .
O4 V1 O1 134.54(11) . .
O7 V1 V2 135.57(11) . .
O5 V1 V2 58.67(8) . .
O3 V1 V2 68.83(8) . .
O6 V1 V2 89.50(8) . .
O4 V1 V2 40.94(8) . .
O1 V1 V2 124.68(8) . .
O7 V1 K1 54.07(10) . 3
O5 V1 K1 54.89(8) . 3
O3 V1 K1 153.33(9) . 3
O6 V1 K1 57.09(8) . 3
O4 V1 K1 116.29(8) . 3
O1 V1 K1 108.93(8) . 3
V2 V1 K1 110.56(3) . 3
O7 V1 K1 144.33(11) . 8_665
O5 V1 K1 79.00(8) . 8_665
O3 V1 K1 98.83(9) . 8_665
O6 V1 K1 50.40(8) . 8_665
O4 V1 K1 112.34(8) . 8_665
O1 V1 K1 55.24(7) . 8_665
V2 V1 K1 76.97(2) . 8_665
K1 V1 K1 107.07(4) 3 8_665
O12 V2 O9 107.06(15) . .
O12 V2 O8 105.69(15) . .
O9 V2 O8 45.68(12) . .
O12 V2 O10 104.99(14) . .
O9 V2 O10 131.36(12) . .
O8 V2 O10 147.57(12) . .
O12 V2 O11 106.08(15) . .
O9 V2 O11 90.14(12) . .
O8 V2 O11 131.55(13) . .
O10 V2 O11 45.85(11) . .
O12 V2 O4 102.01(14) . .
O9 V2 O4 125.24(12) . .
O8 V2 O4 82.34(11) . .
O10 V2 O4 81.29(11) . .
O11 V2 O4 124.63(11) . .
O12 V2 V1 132.97(13) . .
O9 V2 V1 116.93(9) . .
O8 V2 V1 94.07(9) . .
O10 V2 V1 56.67(8) . .
O11 V2 V1 90.16(9) . .
O4 V2 V1 38.24(7) . .
O12 V2 K2 145.08(12) . .
O9 V2 K2 49.93(9) . .
O8 V2 K2 77.33(9) . .
O10 V2 K2 83.53(8) . .
O11 V2 K2 55.90(9) . .
O4 V2 K2 112.81(8) . .
V1 V2 K2 80.26(3) . .
O12 V2 K2 65.91(12) . 8_565
O9 V2 K2 163.56(9) . 8_565
O8 V2 K2 149.00(9) . 8_565
O10 V2 K2 44.23(8) . 8_565
O11 V2 K2 78.29(9) . 8_565
O4 V2 K2 71.20(8) . 8_565
V1 V2 K2 75.19(2) . 8_565
K2 V2 K2 127.46(3) . 8_565
O2 K1 O10 146.17(12) . 8_565
O2 K1 O3 66.70(9) . .
O10 K1 O3 102.70(8) 8_565 .
O2 K1 O5 74.90(11) . 3_455
O10 K1 O5 133.63(8) 8_565 3_455
O3 K1 O5 118.22(8) . 3_455
O2 K1 O7 129.27(10) . 3_455
O10 K1 O7 74.96(8) 8_565 3_455
O3 K1 O7 152.90(9) . 3_455
O5 K1 O7 58.68(7) 3_455 3_455
O2 K1 O11 132.47(10) . 8_565
O10 K1 O11 30.49(7) 8_565 8_565
O3 K1 O11 73.19(8) . 8_565
O5 K1 O11 149.86(8) 3_455 8_565
O7 K1 O11 97.86(8) 3_455 8_565
O2 K1 O6 90.72(11) . 3_455
O10 K1 O6 123.07(8) 8_565 3_455
O3 K1 O6 104.00(8) . 3_455
O5 K1 O6 29.80(7) 3_455 3_455
O7 K1 O6 59.07(7) 3_455 3_455
O11 K1 O6 123.69(8) 8_565 3_455
O2 K1 O6 83.80(11) . 8_565
O10 K1 O6 63.37(7) 8_565 8_565
O3 K1 O6 88.73(8) . 8_565
O5 K1 O6 133.44(8) 3_455 8_565
O7 K1 O6 112.86(8) 3_455 8_565
O11 K1 O6 70.60(8) 8_565 8_565
O6 K1 O6 162.89(5) 3_455 8_565
O2 K1 O1 98.63(9) . 8_565
O10 K1 O1 66.96(8) 8_565 8_565
O3 K1 O1 137.89(8) . 8_565
O5 K1 O1 92.99(7) 3_455 8_565
O7 K1 O1 66.90(8) 3_455 8_565
O11 K1 O1 94.24(8) 8_565 8_565
O6 K1 O1 115.88(7) 3_455 8_565
O6 K1 O1 49.56(7) 8_565 8_565
O2 K1 V1 107.91(9) . 3_455
O10 K1 V1 101.20(6) 8_565 3_455
O3 K1 V1 136.94(6) . 3_455
O5 K1 V1 33.21(5) 3_455 3_455
O7 K1 V1 27.49(5) 3_455 3_455
O11 K1 V1 118.77(6) 8_565 3_455
O6 K1 V1 33.47(5) 3_455 3_455
O6 K1 V1 134.16(6) 8_565 3_455
O1 K1 V1 84.62(6) 8_565 3_455
O2 K1 V1 108.96(10) . 8_565
O10 K1 V1 43.22(6) 8_565 8_565
O3 K1 V1 112.56(6) . 8_565
O5 K1 V1 125.04(6) 3_455 8_565
O7 K1 V1 84.61(6) 3_455 8_565
O11 K1 V1 64.41(6) 8_565 8_565
O6 K1 V1 142.90(6) 3_455 8_565
O6 K1 V1 29.59(5) 8_565 8_565
O1 K1 V1 32.35(5) 8_565 8_565
V1 K1 V1 109.44(4) 3_455 8_565
O2 K1 K2 83.66(9) . 8_565
O10 K1 K2 68.89(6) 8_565 8_565
O3 K1 K2 44.19(6) . 8_565
O5 K1 K2 157.46(5) 3_455 8_565
O7 K1 K2 143.83(6) 3_455 8_565
O11 K1 K2 49.30(6) 8_565 8_565
O6 K1 K2 147.02(6) 3_455 8_565
O6 K1 K2 48.51(5) 8_565 8_565
O1 K1 K2 97.10(6) 8_565 8_565
V1 K1 K2 167.98(3) 3_455 8_565
V1 K1 K2 68.46(3) 8_565 8_565
O5 K2 OW 136.64(9) . .
O5 K2 O10 154.38(8) . 8_665
OW K2 O10 66.91(9) . 8_665
O5 K2 O3 107.36(8) . 8_665
OW K2 O3 115.87(9) . 8_665
O10 K2 O3 51.80(7) 8_665 8_665
O5 K2 O7 98.03(8) . 3
OW K2 O7 85.46(10) . 3
O10 K2 O7 70.37(7) 8_665 3
O3 K2 O7 90.23(8) 8_665 3
O5 K2 O9 62.95(8) . .
OW K2 O9 93.23(10) . .
O10 K2 O9 136.22(8) 8_665 .
O3 K2 O9 116.99(8) 8_665 .
O7 K2 O9 149.82(8) 3 .
O5 K2 O6 28.23(7) . .
OW K2 O6 156.54(9) . .
O10 K2 O6 126.19(8) 8_665 .
O3 K2 O6 84.18(7) 8_665 .
O7 K2 O6 82.25(8) 3 .
O9 K2 O6 87.56(8) . .
O5 K2 O11 62.48(7) . .
OW K2 O11 131.50(10) . .
O10 K2 O11 112.55(8) 8_665 .
O3 K2 O11 68.12(8) 8_665 .
O7 K2 O11 142.16(8) 3 .
O9 K2 O11 51.98(8) . .
O6 K2 O11 65.56(7) . .
O5 K2 O2 65.61(7) . 3
OW K2 O2 80.98(9) . 3
O10 K2 O2 120.23(8) 8_665 3
O3 K2 O2 143.57(8) 8_665 3
O7 K2 O2 57.60(7) 3 3
O9 K2 O2 92.37(8) . 3
O6 K2 O2 75.57(7) . 3
O11 K2 O2 126.24(8) . 3
O5 K2 V2 44.64(6) . .
OW K2 V2 122.22(8) . .
O10 K2 V2 140.61(6) 8_665 .
O3 K2 V2 97.81(6) 8_665 .
O7 K2 V2 142.53(6) 3 .
O9 K2 V2 29.15(5) . .
O6 K2 V2 62.45(6) . .
O11 K2 V2 30.07(5) . .
O2 K2 V2 99.11(6) 3 .
O5 K2 V2 151.80(6) . 8_665
OW K2 V2 68.01(7) . 8_665
O10 K2 V2 27.19(5) 8_665 8_665
O3 K2 V2 49.25(5) 8_665 8_665
O7 K2 V2 97.56(6) 3 8_665
O9 K2 V2 109.91(6) . 8_665
O6 K2 V2 133.39(6) . 8_665
O11 K2 V2 91.18(6) . 8_665
O2 K2 V2 142.17(6) 3 8_665
V2 K2 V2 115.37(3) . 8_665
O5 K2 K1 65.27(6) . 8_665
OW K2 K1 157.16(7) . 8_665
O10 K2 K1 93.31(6) 8_665 8_665
O3 K2 K1 42.22(5) 8_665 8_665
O7 K2 K1 98.95(7) 3 8_665
O9 K2 K1 93.85(6) . 8_665
O6 K2 K1 45.62(5) . 8_665
O11 K2 K1 44.21(5) . 8_665
O2 K2 K1 120.35(6) 3 8_665
V2 K2 K1 65.90(3) . 8_665
V2 K2 K1 89.17(3) 8_665 8_665
O5 K2 HWB 154.9 . .
OW K2 HWB 18.5 . .
O10 K2 HWB 48.4 8_665 .
O3 K2 HWB 97.7 8_665 .
O7 K2 HWB 81.0 3 .
O9 K2 HWB 106.1 . .
O6 K2 HWB 163.2 . .
O11 K2 HWB 130.7 . .
O2 K2 HWB 93.8 3 .
V2 K2 HWB 133.2 . .
V2 K2 HWB 51.5 8_665 .
K1 K2 HWB 139.8 8_665 .
C1 O1 V1 120.0(2) . .
C1 O1 K1 143.1(2) . 8_665
V1 O1 K1 92.41(9) . 8_665
C1 O2 K1 142.0(3) . .
C1 O2 K2 111.3(3) . 3_455
K1 O2 K2 97.90(11) . 3_455
O4 O3 V1 69.53(14) . .
O4 O3 K1 128.23(18) . .
V1 O3 K1 122.66(12) . .
O4 O3 K2 117.58(17) . 8_565
V1 O3 K2 128.65(12) . 8_565
K1 O3 K2 93.59(8) . 8_565
O3 O4 V1 65.53(14) . .
O3 O4 V2 114.40(18) . .
V1 O4 V2 100.82(11) . .
O6 O5 V1 67.59(13) . .
O6 O5 K2 89.01(15) . .
V1 O5 K2 147.20(13) . .
O6 O5 K1 77.83(14) . 3
V1 O5 K1 91.90(9) . 3
K2 O5 K1 105.78(8) . 3
O5 O6 V1 66.73(13) . .
O5 O6 K1 72.37(14) . 3
V1 O6 K1 89.44(9) . 3
O5 O6 K1 119.10(16) . 8_665
V1 O6 K1 100.01(10) . 8_665
K1 O6 K1 167.32(10) 3 8_665
O5 O6 K2 62.75(13) . .
V1 O6 K2 124.59(11) . .
K1 O6 K2 95.75(8) 3 .
K1 O6 K2 85.88(7) 8_665 .
V1 O7 K1 98.44(12) . 3
V1 O7 K2 146.10(14) . 3_455
K1 O7 K2 104.57(9) 3 3_455
O9 O8 V2 66.85(15) . .
O8 O9 V2 67.47(15) . .
O8 O9 K2 117.01(19) . .
V2 O9 K2 100.92(11) . .
O11 O10 V2 67.39(14) . .
O11 O10 K1 82.84(15) . 8_665
V2 O10 K1 141.50(12) . 8_665
O11 O10 K2 129.81(17) . 8_565
V2 O10 K2 108.58(10) . 8_565
K1 O10 K2 109.20(9) 8_665 8_565
O10 O11 V2 66.76(14) . .
O10 O11 K1 66.67(13) . 8_665
V2 O11 K1 127.50(12) . 8_665
O10 O11 K2 117.15(17) . .
V2 O11 K2 94.03(11) . .
K1 O11 K2 86.49(8) 8_665 .
C4 N C5 108.4(4) . .
C4 N C3 110.4(3) . .
C5 N C3 107.5(3) . .
C4 N C2 111.2(3) . .
C5 N C2 106.9(3) . .
C3 N C2 112.2(3) . .
O2 C1 O1 125.7(4) . .
O2 C1 C2 121.8(3) . .
O1 C1 C2 112.3(3) . .
C1 C2 N 115.5(3) . .
C1 C2 H2A 112(3) . .
N C2 H2A 105(3) . .
C1 C2 H2B 111(3) . .
N C2 H2B 103(3) . .
H2A C2 H2B 110(5) . .
N C3 H3A 109.5 . .
N C3 H3B 109.5 . .
H3A C3 H3B 109.5 . .
N C3 H3C 109.5 . .
H3A C3 H3C 109.5 . .
H3B C3 H3C 109.5 . .
N C4 H4A 109(3) . .
N C4 H4B 105(3) . .
H4A C4 H4B 106(4) . .
N C4 H4C 109(4) . .
H4A C4 H4C 110(5) . .
H4B C4 H4C 118(5) . .
N C5 H5A 108(3) . .
N C5 H5B 112(4) . .
H5A C5 H5B 103(4) . .
N C5 H5C 112(2) . .
H5A C5 H5C 114(4) . .
H5B C5 H5C 108(4) . .
K2 OW HWA 126(3) . .
K2 OW HWB 86.6 . .
HWA OW HWB 112.9 . .

loop_
_geom_bond_atom_site_label_1
_geom_bond_atom_site_label_2
_geom_bond_distance
_geom_bond_site_symmetry_2
V1 O7 1.600(2) .
V1 O5 1.878(2) .
V1 O3 1.888(3) .
V1 O6 1.890(3) .
V1 O4 1.943(3) .
V1 O1 2.019(3) .
V1 V2 3.0834(14) .
V1 K1 3.4276(13) 3
V1 K1 3.7702(14) 8_665
V2 O12 1.594(3) .
V2 O9 1.869(3) .
V2 O8 1.877(3) .
V2 O10 1.883(2) .
V2 O11 1.892(3) .
V2 O4 2.057(3) .
V2 K2 3.7673(17) .
V2 K2 3.9074(14) 8_565
K1 O2 2.586(3) .
K1 O10 2.662(3) 8_565
K1 O3 2.772(3) .
K1 O5 2.806(3) 3_455
K1 O7 2.806(3) 3_455
K1 O11 2.876(3) 8_565
K1 O6 2.878(3) 3_455
K1 O6 2.950(3) 8_565
K1 O1 3.100(3) 8_565
K1 V1 3.4276(13) 3_455
K1 V1 3.7702(14) 8_565
K1 K2 4.1172(15) 8_565
K2 O5 2.749(3) .
K2 OW 2.828(4) .
K2 O10 2.876(3) 8_665
K2 O3 2.876(3) 8_665
K2 O7 2.901(3) 3
K2 O9 2.936(3) .
K2 O6 3.092(3) .
K2 O11 3.127(3) .
K2 O2 3.259(5) 3
K2 V2 3.9074(14) 8_665
K2 K1 4.1172(15) 8_665
K2 HWB 2.9236 .
O1 C1 1.289(4) .
O1 K1 3.100(3) 8_665
O2 C1 1.225(5) .
O2 K2 3.259(5) 3_455
O3 O4 1.465(3) .
O3 K2 2.876(3) 8_565
O5 O6 1.463(4) .
O5 K1 2.806(3) 3
O6 K1 2.878(3) 3
O6 K1 2.950(3) 8_665
O7 K1 2.806(3) 3
O7 K2 2.901(3) 3_455
O8 O9 1.454(4) .
O10 O11 1.471(4) .
O10 K1 2.662(3) 8_665
O10 K2 2.876(3) 8_565
O11 K1 2.876(3) 8_665
N C4 1.492(5) .
N C5 1.502(5) .
N C3 1.507(5) .
N C2 1.512(4) .
C1 C2 1.511(5) .
C2 H2A 0.82(5) .
C2 H2B 0.92(6) .
C3 H3A 0.9600 .
C3 H3B 0.9600 .
C3 H3C 0.9600 .
C4 H4A 0.94(5) .
C4 H4B 0.96(5) .
C4 H4C 0.97(6) .
C5 H5A 0.96(5) .
C5 H5B 0.87(6) .
C5 H5C 0.95(4) .
OW HWA 0.84(5) .
OW HWB 0.9316 .
